data_7211770
loop_
_publ_author_name
'Huang, Liwei'
'Liao, Qing'
'Shi, Qiang'
'Fu, Hongbing'
'Ma, Jinshi'
'Yao, Jiannian'

_publ_section_title
;
 Rubrene micro-crystals from solution routes: their crystallography,
 morphology and optical properties
;
_journal_issue 1
_journal_name_full 'Journal of Materials Chemistry'
_journal_page_first 159
_journal_paper_doi 10.1039/b914334c
_journal_volume 20
_journal_year 2010
_chemical_formula_moiety 'C42 H28'
_chemical_formula_sum 'C42 H28'
_chemical_formula_weight 532.64
_chemical_name_systematic
;
?
;
_space_group_IT_number 14
_symmetry_cell_setting monoclinic
_symmetry_space_group_name_Hall '-P 2ybc'
_symmetry_space_group_name_H-M 'P 1 21/c 1'
_atom_sites_solution_hydrogens geom
_atom_sites_solution_primary direct
_atom_sites_solution_secondary difmap
_audit_creation_method SHELXL-97
_cell_angle_alpha 90.00
_cell_angle_beta 90.98(3)
_cell_angle_gamma 90.00
_cell_formula_units_Z 2
_cell_length_a 8.7397(17)
_cell_length_b 10.125(2)
_cell_length_c 15.635(3)
_cell_measurement_reflns_used 402
_cell_measurement_temperature 173(2)
_cell_measurement_theta_max 27.49
_cell_measurement_theta_min 2.17
_cell_volume 1383.3(5)
_computing_cell_refinement 'CrystalClear (Rigaku Inc., 2008)'
_computing_data_collection 'CrystalClear (Rigaku Inc., 2008)'
_computing_data_reduction 'CrystalClear (Rigaku Inc., 2008)'
_computing_molecular_graphics 'XP in Siemens SHELXTL (Sheldrick, 1994)'
_computing_publication_material 'SHELX97 (Sheldrick, 1997)'
_computing_structure_refinement 'SHELXL-97 (Sheldrick, 1997)'
_computing_structure_solution 'SHELXS-97 (Sheldrick, 1990)'
_diffrn_ambient_temperature 173(2)
_diffrn_measured_fraction_theta_full 0.997
_diffrn_measured_fraction_theta_max 0.997
_diffrn_measurement_device_type 'Saturn724+ CCD'
_diffrn_measurement_method '\w scans at fixed \c = 45\%'
_diffrn_radiation_monochromator graphite
_diffrn_radiation_source 'sealed tube'
_diffrn_radiation_type MoK\a
_diffrn_radiation_wavelength 0.71073
_diffrn_reflns_av_R_equivalents 0.0309
_diffrn_reflns_av_sigmaI/netI 0.0262
_diffrn_reflns_limit_h_max 11
_diffrn_reflns_limit_h_min -11
_diffrn_reflns_limit_k_max 13
_diffrn_reflns_limit_k_min -9
_diffrn_reflns_limit_l_max 19
_diffrn_reflns_limit_l_min -20
_diffrn_reflns_number 10912
_diffrn_reflns_theta_full 27.48
_diffrn_reflns_theta_max 27.48
_diffrn_reflns_theta_min 2.61
_exptl_absorpt_coefficient_mu 0.072
_exptl_absorpt_correction_T_max 0.9885
_exptl_absorpt_correction_T_min 0.9744
_exptl_absorpt_correction_type multi-scan
_exptl_absorpt_process_details 'CrystalClear (Rigaku Inc., 2008)'
_exptl_crystal_colour orange
_exptl_crystal_density_diffrn 1.279
_exptl_crystal_density_method 'not measured'
_exptl_crystal_description block
_exptl_crystal_F_000 560
_exptl_crystal_size_max 0.36
_exptl_crystal_size_mid 0.30
_exptl_crystal_size_min 0.16
_refine_diff_density_max 0.228
_refine_diff_density_min -0.184
_refine_diff_density_rms 0.040
_refine_ls_extinction_method none
_refine_ls_goodness_of_fit_ref 1.099
_refine_ls_hydrogen_treatment constr
_refine_ls_matrix_type full
_refine_ls_number_parameters 190
_refine_ls_number_reflns 3168
_refine_ls_number_restraints 0
_refine_ls_restrained_S_all 1.099
_refine_ls_R_factor_all 0.0532
_refine_ls_R_factor_gt 0.0494
_refine_ls_shift/su_max 0.000
_refine_ls_shift/su_mean 0.000
_refine_ls_structure_factor_coef Fsqd
_refine_ls_weighting_details 'calc w=1/[\s^2^(Fo^2^)+(0.0509P)^2^+0.4369P] where P=(Fo^2^+2Fc^2^)/3'
_refine_ls_weighting_scheme calc
_refine_ls_wR_factor_gt 0.1178
_refine_ls_wR_factor_ref 0.1203
_reflns_number_gt 2980
_reflns_number_total 3168
_reflns_threshold_expression >2sigma(I)
_cod_data_source_file b914334c.txt
_cod_data_source_block sa39
_cod_depositor_comments
;
The following automatic conversions were performed:

'_exptl_absorpt_correction_type' value 'Multi-scan' changed to
'multi-scan' according to
/home/saulius/struct/CIF-dictionaries/cif_core.dic dictionary named
'cif_core.dic' version 2.4.2 from 2011-04-26.

Automatic conversion script
Id: cif_fix_values 1891 2012-01-12 08:04:46Z andrius 
;
_cod_original_sg_symbol_H-M P2(1)/c
_cod_database_code 7211770

loop_
_symmetry_equiv_pos_as_xyz
'x, y, z'
'-x, y+1/2, -z+1/2'
'-x, -y, -z'
'x, -y-1/2, z-1/2'

loop_
_atom_site_label
_atom_site_type_symbol
_atom_site_fract_x
_atom_site_fract_y
_atom_site_fract_z
_atom_site_U_iso_or_equiv
_atom_site_adp_type
_atom_site_occupancy
_atom_site_symmetry_multiplicity
_atom_site_calc_flag
_atom_site_refinement_flags
C1 C 0.17647(15) 1.27906(13) 0.18099(9) 0.0299(3) Uani 1 1 d .
H1A H 0.2287 1.3213 0.1358 0.036 Uiso 1 1 calc R
C2 C 0.21308(16) 1.31069(14) 0.26531(9) 0.0345(3) Uani 1 1 d .
H2A H 0.2925 1.3723 0.2774 0.041 Uiso 1 1 calc R
C3 C 0.13464(17) 1.25302(15) 0.33191(9) 0.0361(3) Uani 1 1 d .
H3A H 0.1591 1.2759 0.3895 0.043 Uiso 1 1 calc R
C4 C 0.02078(17) 1.16215(14) 0.31409(9) 0.0337(3) Uani 1 1 d .
H4A H -0.0338 1.1227 0.3595 0.040 Uiso 1 1 calc R
C5 C -0.01406(15) 1.12832(13) 0.22990(8) 0.0281(3) Uani 1 1 d .
H5A H -0.0920 1.0651 0.2182 0.034 Uiso 1 1 calc R
C6 C 0.06385(14) 1.18589(12) 0.16235(8) 0.0252(3) Uani 1 1 d .
C7 C 0.01065(14) 1.14837(12) 0.07359(8) 0.0250(3) Uani 1 1 d .
C8 C 0.04701(14) 1.02417(12) 0.03590(8) 0.0239(3) Uani 1 1 d .
C9 C 0.17338(14) 0.94658(12) 0.06548(8) 0.0244(3) Uani 1 1 d .
C10 C 0.29635(14) 1.00181(13) 0.12276(8) 0.0261(3) Uani 1 1 d .
C11 C 0.40605(15) 1.08424(14) 0.08810(9) 0.0319(3) Uani 1 1 d .
H11A H 0.3995 1.1072 0.0292 0.038 Uiso 1 1 calc R
C12 C 0.52543(16) 1.13364(16) 0.13854(10) 0.0382(3) Uani 1 1 d .
H12A H 0.5995 1.1905 0.1143 0.046 Uiso 1 1 calc R
C13 C 0.53619(16) 1.09981(16) 0.22427(10) 0.0396(4) Uani 1 1 d .
H13A H 0.6170 1.1341 0.2590 0.048 Uiso 1 1 calc R
C14 C 0.42887(17) 1.01592(15) 0.25916(9) 0.0366(3) Uani 1 1 d .
H14A H 0.4369 0.9921 0.3178 0.044 Uiso 1 1 calc R
C15 C 0.30981(15) 0.96647(14) 0.20905(8) 0.0299(3) Uani 1 1 d .
H15A H 0.2371 0.9084 0.2334 0.036 Uiso 1 1 calc R
C16 C 0.19559(14) 0.81858(12) 0.03378(8) 0.0258(3) Uani 1 1 d .
C17 C 0.31725(15) 0.73539(14) 0.06523(8) 0.0301(3) Uani 1 1 d .
H17A H 0.3855 0.7682 0.1081 0.036 Uiso 1 1 calc R
C18 C 0.33697(17) 0.61086(14) 0.03502(9) 0.0346(3) Uani 1 1 d .
H18A H 0.4163 0.5569 0.0583 0.041 Uiso 1 1 calc R
C19 C 0.23994(17) 0.56078(14) -0.03108(9) 0.0345(3) Uani 1 1 d .
H19A H 0.2526 0.4727 -0.0507 0.041 Uiso 1 1 calc R
C20 C 0.12899(16) 0.63859(13) -0.06628(9) 0.0308(3) Uani 1 1 d .
H20A H 0.0688 0.6055 -0.1127 0.037 Uiso 1 1 calc R
C21 C 0.10034(14) 0.76952(12) -0.03509(8) 0.0258(3) Uani 1 1 d .

loop_
_atom_site_aniso_label
_atom_site_aniso_U_11
_atom_site_aniso_U_22
_atom_site_aniso_U_33
_atom_site_aniso_U_23
_atom_site_aniso_U_13
_atom_site_aniso_U_12
C1 0.0296(7) 0.0258(6) 0.0343(7) 0.0002(5) 0.0009(5) -0.0010(5)
C2 0.0341(7) 0.0280(7) 0.0413(8) -0.0073(6) -0.0074(6) 0.0005(5)
C3 0.0424(8) 0.0364(8) 0.0292(7) -0.0090(6) -0.0051(6) 0.0103(6)
C4 0.0382(7) 0.0354(7) 0.0276(7) 0.0009(5) 0.0064(5) 0.0086(6)
C5 0.0274(6) 0.0262(6) 0.0308(7) -0.0019(5) 0.0028(5) 0.0016(5)
C6 0.0260(6) 0.0237(6) 0.0258(6) -0.0022(5) -0.0007(5) 0.0032(5)
C7 0.0252(6) 0.0252(6) 0.0246(6) -0.0003(5) 0.0017(5) -0.0016(5)
C8 0.0245(6) 0.0250(6) 0.0222(6) 0.0018(5) 0.0013(5) -0.0021(5)
C9 0.0244(6) 0.0277(6) 0.0212(6) 0.0014(5) 0.0015(5) -0.0007(5)
C10 0.0251(6) 0.0272(6) 0.0261(6) -0.0040(5) -0.0002(5) 0.0039(5)
C11 0.0290(7) 0.0373(7) 0.0294(7) -0.0039(5) 0.0027(5) -0.0006(6)
C12 0.0263(7) 0.0443(8) 0.0442(8) -0.0118(7) 0.0066(6) -0.0045(6)
C13 0.0269(7) 0.0515(9) 0.0403(8) -0.0170(7) -0.0051(6) 0.0039(6)
C14 0.0363(7) 0.0449(8) 0.0284(7) -0.0061(6) -0.0050(6) 0.0085(6)
C15 0.0304(7) 0.0319(7) 0.0274(6) -0.0011(5) -0.0010(5) 0.0028(5)
C16 0.0258(6) 0.0276(6) 0.0239(6) 0.0011(5) 0.0022(5) 0.0011(5)
C17 0.0309(7) 0.0340(7) 0.0254(6) -0.0005(5) -0.0018(5) 0.0041(5)
C18 0.0363(7) 0.0350(7) 0.0324(7) 0.0010(6) -0.0019(6) 0.0107(6)
C19 0.0404(8) 0.0278(7) 0.0354(7) -0.0031(5) 0.0003(6) 0.0069(6)
C20 0.0331(7) 0.0289(7) 0.0303(7) -0.0034(5) -0.0013(5) 0.0021(5)
C21 0.0270(6) 0.0264(6) 0.0241(6) 0.0000(5) 0.0023(5) -0.0007(5)

loop_
_atom_type_symbol
_atom_type_description
_atom_type_scat_dispersion_real
_atom_type_scat_dispersion_imag
_atom_type_scat_source
C C 0.0033 0.0016 'International Tables Vol C Tables 4.2.6.8 and 6.1.1.4'
H H 0.0000 0.0000 'International Tables Vol C Tables 4.2.6.8 and 6.1.1.4'

loop_
_geom_angle_atom_site_label_1
_geom_angle_atom_site_label_2
_geom_angle_atom_site_label_3
_geom_angle
_geom_angle_site_symmetry_1
_geom_angle_site_symmetry_3
C2 C1 C6 120.41(13) . .
C2 C1 H1A 119.8 . .
C6 C1 H1A 119.8 . .
C3 C2 C1 120.49(13) . .
C3 C2 H2A 119.8 . .
C1 C2 H2A 119.8 . .
C4 C3 C2 119.58(13) . .
C4 C3 H3A 120.2 . .
C2 C3 H3A 120.2 . .
C3 C4 C5 120.09(13) . .
C3 C4 H4A 120.0 . .
C5 C4 H4A 120.0 . .
C4 C5 C6 120.86(13) . .
C4 C5 H5A 119.6 . .
C6 C5 H5A 119.6 . .
C1 C6 C5 118.55(12) . .
C1 C6 C7 124.82(12) . .
C5 C6 C7 116.49(11) . .
C21 C7 C8 120.09(11) 3_575 .
C21 C7 C6 116.48(11) 3_575 .
C8 C7 C6 122.41(11) . .
C9 C8 C7 121.89(11) . .
C9 C8 C8 119.07(14) . 3_575
C7 C8 C8 119.03(14) . 3_575
C16 C9 C8 120.38(11) . .
C16 C9 C10 117.05(11) . .
C8 C9 C10 122.20(11) . .
C11 C10 C15 118.88(12) . .
C11 C10 C9 119.02(11) . .
C15 C10 C9 121.98(12) . .
C10 C11 C12 120.76(13) . .
C10 C11 H11A 119.6 . .
C12 C11 H11A 119.6 . .
C13 C12 C11 119.87(14) . .
C13 C12 H12A 120.1 . .
C11 C12 H12A 120.1 . .
C14 C13 C12 119.85(13) . .
C14 C13 H13A 120.1 . .
C12 C13 H13A 120.1 . .
C13 C14 C15 120.42(14) . .
C13 C14 H14A 119.8 . .
C15 C14 H14A 119.8 . .
C14 C15 C10 120.19(13) . .
C14 C15 H15A 119.9 . .
C10 C15 H15A 119.9 . .
C9 C16 C17 121.80(12) . .
C9 C16 C21 120.13(11) . .
C17 C16 C21 117.99(12) . .
C18 C17 C16 121.51(13) . .
C18 C17 H17A 119.2 . .
C16 C17 H17A 119.2 . .
C17 C18 C19 120.47(13) . .
C17 C18 H18A 119.8 . .
C19 C18 H18A 119.8 . .
C20 C19 C18 120.08(13) . .
C20 C19 H19A 120.0 . .
C18 C19 H19A 120.0 . .
C19 C20 C21 121.68(13) . .
C19 C20 H20A 119.2 . .
C21 C20 H20A 119.2 . .
C7 C21 C20 121.59(12) 3_575 .
C7 C21 C16 120.19(12) 3_575 .
C20 C21 C16 118.10(11) . .

loop_
_geom_bond_atom_site_label_1
_geom_bond_atom_site_label_2
_geom_bond_distance
_geom_bond_site_symmetry_2
C1 C2 1.3886(19) .
C1 C6 1.3907(18) .
C1 H1A 0.9500 .
C2 C3 1.386(2) .
C2 H2A 0.9500 .
C3 C4 1.380(2) .
C3 H3A 0.9500 .
C4 C5 1.3889(19) .
C4 H4A 0.9500 .
C5 C6 1.3941(18) .
C5 H5A 0.9500 .
C6 C7 1.5046(17) .
C7 C21 1.4052(18) 3_575
C7 C8 1.4269(17) .
C8 C9 1.4260(17) .
C8 C8 1.464(2) 3_575
C9 C16 1.4022(18) .
C9 C10 1.4956(18) .
C10 C11 1.3883(19) .
C10 C15 1.3989(18) .
C11 C12 1.390(2) .
C11 H11A 0.9500 .
C12 C13 1.385(2) .
C12 H12A 0.9500 .
C13 C14 1.384(2) .
C13 H13A 0.9500 .
C14 C15 1.385(2) .
C14 H14A 0.9500 .
C15 H15A 0.9500 .
C16 C17 1.4366(18) .
C16 C21 1.4382(18) .
C17 C18 1.3585(19) .
C17 H17A 0.9500 .
C18 C19 1.419(2) .
C18 H18A 0.9500 .
C19 C20 1.3585(19) .
C19 H19A 0.9500 .
C20 C21 1.4360(18) .
C20 H20A 0.9500 .
C21 C7 1.4052(18) 3_575

loop_
_geom_torsion_atom_site_label_1
_geom_torsion_atom_site_label_2
_geom_torsion_atom_site_label_3
_geom_torsion_atom_site_label_4
_geom_torsion
_geom_torsion_site_symmetry_1
_geom_torsion_site_symmetry_4
C6 C1 C2 C3 -2.1(2) . .
C1 C2 C3 C4 0.9(2) . .
C2 C3 C4 C5 0.4(2) . .
C3 C4 C5 C6 -0.5(2) . .
C2 C1 C6 C5 1.88(19) . .
C2 C1 C6 C7 177.33(12) . .
C4 C5 C6 C1 -0.60(19) . .
C4 C5 C6 C7 -176.42(12) . .
C1 C6 C7 C21 -83.35(16) . 3_575
C5 C6 C7 C21 92.19(14) . 3_575
C1 C6 C7 C8 108.21(15) . .
C5 C6 C7 C8 -76.26(16) . .
C21 C7 C8 C9 170.80(11) 3_575 .
C6 C7 C8 C9 -21.15(18) . .
C21 C7 C8 C8 -8.4(2) 3_575 3_575
C6 C7 C8 C8 159.62(14) . 3_575
C7 C8 C9 C16 172.67(11) . .
C8 C8 C9 C16 -8.1(2) 3_575 .
C7 C8 C9 C10 -14.53(18) . .
C8 C8 C9 C10 164.70(13) 3_575 .
C16 C9 C10 C11 97.11(15) . .
C8 C9 C10 C11 -75.92(16) . .
C16 C9 C10 C15 -78.83(15) . .
C8 C9 C10 C15 108.14(15) . .
C15 C10 C11 C12 -1.5(2) . .
C9 C10 C11 C12 -177.60(12) . .
C10 C11 C12 C13 0.5(2) . .
C11 C12 C13 C14 0.6(2) . .
C12 C13 C14 C15 -0.6(2) . .
C13 C14 C15 C10 -0.5(2) . .
C11 C10 C15 C14 1.56(19) . .
C9 C10 C15 C14 177.51(12) . .
C8 C9 C16 C17 -176.89(11) . .
C10 C9 C16 C17 9.95(17) . .
C8 C9 C16 C21 6.35(18) . .
C10 C9 C16 C21 -166.81(11) . .
C9 C16 C17 C18 179.16(13) . .
C21 C16 C17 C18 -4.02(19) . .
C16 C17 C18 C19 2.1(2) . .
C17 C18 C19 C20 1.8(2) . .
C18 C19 C20 C21 -3.6(2) . .
C19 C20 C21 C7 177.63(13) . 3_575
C19 C20 C21 C16 1.60(19) . .
C9 C16 C21 C7 2.96(18) . 3_575
C17 C16 C21 C7 -173.92(11) . 3_575
C9 C16 C21 C20 179.04(11) . .
C17 C16 C21 C20 2.17(18) . .
